data_7042129
loop_
_publ_author_name
'Vr\'anov\'a, Iva'
'Kreml\'a\<cek, V\'it'
'Erben, Milan'
'Turek, Jan'
'Jambor, Roman'
'R\%u\<zi\<cka, Ale\<s'
'Alonso, Mercedes'
'Dost\'al, Libor'

_publ_section_title
;
 A comparative study of the structure and bonding in heavier pnictinidene
 complexes [(ArE)M(CO)n] (E = As, Sb and Bi; M = Cr, Mo, W and Fe).
;
_journal_issue 11
_journal_name_full 'Dalton transactions (Cambridge, England : 2003)'
_journal_page_first 3556
_journal_page_last 3568
_journal_paper_doi 10.1039/c7dt00095b
_journal_volume 46
_journal_year 2017
_chemical_formula_moiety 'C20 H23 Fe N2 O4 Sb'
_chemical_formula_sum 'C20 H23 Fe N2 O4 Sb'
_chemical_formula_weight 533.00
_chemical_name_systematic
; 
 ? 
;
_space_group_IT_number 14
_symmetry_cell_setting monoclinic
_symmetry_space_group_name_Hall '-P 2ybc'
_symmetry_space_group_name_H-M 'P 1 21/c 1'
_atom_sites_solution_hydrogens geom
_atom_sites_solution_primary direct
_atom_sites_solution_secondary difmap
_audit_creation_method SHELXL-97
_audit_update_record
;
2016-11-06 deposited with the CCDC.
2017-02-20 downloaded from the CCDC.
;
_cell_angle_alpha 90
_cell_angle_beta 96.737(5)
_cell_angle_gamma 90
_cell_formula_units_Z 4
_cell_length_a 10.9560(8)
_cell_length_b 9.9450(4)
_cell_length_c 19.8771(12)
_cell_measurement_reflns_used 16213
_cell_measurement_temperature 150(1)
_cell_measurement_theta_max 27.5
_cell_measurement_theta_min 1
_cell_volume 2150.8(2)
_computing_cell_refinement 'COLLECT and DENZO'
_computing_data_collection 'COLLECT (Hooft, 1998) and DENZO (Otwinowski & Minor, 1997)'
_computing_data_reduction 'COLLECT and DENZO'
_computing_molecular_graphics 'PLATON (Spek, 2003)'
_computing_publication_material 'SHELXL-97 (Sheldrick, 2008)'
_computing_structure_refinement 'SHELXL-97 (Sheldrick, 2008)'
_computing_structure_solution 'SIR92 (Altomare et al., 1994)'
_diffrn_ambient_temperature 150(1)
_diffrn_detector_area_resol_mean 9.091
_diffrn_measured_fraction_theta_full 0.981
_diffrn_measured_fraction_theta_max 0.981
_diffrn_measurement_device_type 'Bruker Nonius KappaCCD area detector'
_diffrn_measurement_method '\f and \w scans to fill the Ewald sphere'
_diffrn_radiation_monochromator graphite
_diffrn_radiation_source 'fine-focus sealed tube'
_diffrn_radiation_type MoK\a
_diffrn_radiation_wavelength 0.71073
_diffrn_reflns_av_R_equivalents 0.0277
_diffrn_reflns_av_sigmaI/netI 0.0204
_diffrn_reflns_limit_h_max 12
_diffrn_reflns_limit_h_min -14
_diffrn_reflns_limit_k_max 12
_diffrn_reflns_limit_k_min -12
_diffrn_reflns_limit_l_max 23
_diffrn_reflns_limit_l_min -25
_diffrn_reflns_number 16165
_diffrn_reflns_theta_full 27.13
_diffrn_reflns_theta_max 27.13
_diffrn_reflns_theta_min 1.87
_diffrn_standards_number 0
_exptl_absorpt_coefficient_mu 1.957
_exptl_absorpt_correction_T_max 0.571
_exptl_absorpt_correction_T_min 0.498
_exptl_absorpt_correction_type integration
_exptl_absorpt_process_details
;
Gaussian integration (Coppens, 1970)
;
_exptl_crystal_colour red
_exptl_crystal_density_diffrn 1.646
_exptl_crystal_density_method 'not measured'
_exptl_crystal_description block
_exptl_crystal_F_000 1064
_exptl_crystal_size_max 0.43
_exptl_crystal_size_mid 0.40
_exptl_crystal_size_min 0.40
_refine_diff_density_max 0.480
_refine_diff_density_min -0.634
_refine_diff_density_rms 0.069
_refine_ls_extinction_method none
_refine_ls_goodness_of_fit_ref 1.154
_refine_ls_hydrogen_treatment constr
_refine_ls_matrix_type full
_refine_ls_number_parameters 253
_refine_ls_number_reflns 4662
_refine_ls_number_restraints 0
_refine_ls_restrained_S_all 1.154
_refine_ls_R_factor_all 0.0234
_refine_ls_R_factor_gt 0.0196
_refine_ls_shift/su_max 0.002
_refine_ls_shift/su_mean 0.000
_refine_ls_structure_factor_coef Fsqd
_refine_ls_weighting_details 'calc w=1/[\s^2^(Fo^2^)+(0.0164P)^2^+1.5923P] where P=(Fo^2^+2Fc^2^)/3'
_refine_ls_weighting_scheme calc
_refine_ls_wR_factor_gt 0.0459
_refine_ls_wR_factor_ref 0.0492
_reflns_number_gt 4290
_reflns_number_total 4662
_reflns_threshold_expression >2sigma(I)
_cod_data_source_file c7dt00095b3.cif
_cod_data_source_block 2d
_cod_depositor_comments 'Adding full bibliography for 7042129--7042138.cif.'
_cod_original_sg_symbol_H-M 'P 21/c'
_cod_database_code 7042129

loop_
_symmetry_equiv_pos_as_xyz
'x, y, z'
'-x, y+1/2, -z+1/2'
'-x, -y, -z'
'x, -y-1/2, z-1/2'

loop_
_atom_site_label
_atom_site_type_symbol
_atom_site_fract_x
_atom_site_fract_y
_atom_site_fract_z
_atom_site_U_iso_or_equiv
_atom_site_adp_type
_atom_site_occupancy
_atom_site_symmetry_multiplicity
_atom_site_calc_flag
_atom_site_refinement_flags
Sb1 Sb 0.762924(11) 0.108748(12) 0.913369(6) 0.01768(4) Uani 1 1 d .
Fe1 Fe 0.81393(2) 0.31004(3) 0.837875(13) 0.01768(6) Uani 1 1 d .
C1 C 0.57968(17) 0.13871(18) 0.93017(9) 0.0177(3) Uani 1 1 d .
C9 C 0.8550(3) 0.4300(3) 1.08621(15) 0.0507(7) Uani 1 1 d .
H9A H 0.8262 0.4840 1.0475 0.061 Uiso 1 1 d R
H9B H 0.9313 0.4659 1.1075 0.061 Uiso 1 1 d R
H9C H 0.7952 0.4309 1.1178 0.061 Uiso 1 1 d R
O2 O 1.06485(14) 0.20298(18) 0.86429(8) 0.0347(4) Uani 1 1 d .
N1 N 0.76602(16) 0.23917(17) 1.01654(8) 0.0223(3) Uani 1 1 d .
C17 C 0.71453(18) 0.24963(19) 0.76812(10) 0.0228(4) Uani 1 1 d .
O1 O 0.65082(14) 0.22120(16) 0.71962(7) 0.0317(3) Uani 1 1 d .
C3 C 0.4309(2) 0.2265(2) 0.99933(10) 0.0276(4) Uani 1 1 d .
H3 H 0.4124 0.2754 1.0367 0.033 Uiso 1 1 d R
C20 C 0.86729(19) 0.4460(2) 0.79206(10) 0.0246(4) Uani 1 1 d .
N2 N 0.63643(15) -0.01513(15) 0.82623(8) 0.0200(3) Uani 1 1 d .
O4 O 0.90299(16) 0.53328(17) 0.76248(9) 0.0411(4) Uani 1 1 d .
C5 C 0.36305(19) 0.0962(2) 0.89978(11) 0.0243(4) Uani 1 1 d .
H5 H 0.2996 0.0576 0.8710 0.029 Uiso 1 1 d R
C12 C 0.52196(18) -0.00291(18) 0.83247(10) 0.0215(4) Uani 1 1 d .
H12 H 0.4631 -0.0459 0.8024 0.026 Uiso 1 1 d R
C4 C 0.33705(19) 0.1705(2) 0.95545(11) 0.0279(4) Uani 1 1 d .
H4 H 0.2558 0.1826 0.9634 0.033 Uiso 1 1 d R
C18 C 0.96663(19) 0.2440(2) 0.85435(10) 0.0232(4) Uani 1 1 d .
C7 C 0.6580(2) 0.2594(2) 1.03171(10) 0.0256(4) Uani 1 1 d .
H7 H 0.6462 0.3052 1.0712 0.031 Uiso 1 1 d R
O3 O 0.68512(19) 0.49012(17) 0.92246(9) 0.0472(5) Uani 1 1 d .
C19 C 0.7375(2) 0.4170(2) 0.89148(11) 0.0287(4) Uani 1 1 d .
C15 C 0.5987(2) -0.1047(2) 0.70786(11) 0.0323(5) Uani 1 1 d .
H15A H 0.5172 -0.1356 0.7127 0.039 Uiso 1 1 d R
H15B H 0.6339 -0.1604 0.6757 0.039 Uiso 1 1 d R
H15C H 0.5952 -0.0134 0.6922 0.039 Uiso 1 1 d R
C2 C 0.55299(18) 0.21000(19) 0.98703(9) 0.0216(4) Uani 1 1 d .
C13 C 0.6781(2) -0.11242(19) 0.77616(11) 0.0256(4) Uani 1 1 d .
C6 C 0.48536(17) 0.07986(18) 0.88718(9) 0.0191(4) Uani 1 1 d .
C8 C 0.8750(2) 0.2853(2) 1.06355(10) 0.0290(4) Uani 1 1 d .
C16 C 0.8109(2) -0.0792(2) 0.76743(12) 0.0328(5) Uani 1 1 d .
H16A H 0.8145 0.0081 0.7471 0.039 Uiso 1 1 d R
H16B H 0.8423 -0.1453 0.7387 0.039 Uiso 1 1 d R
H16C H 0.8596 -0.0793 0.8108 0.039 Uiso 1 1 d R
C10 C 0.8891(2) 0.1911(3) 1.12436(12) 0.0424(6) Uani 1 1 d .
H10A H 0.8157 0.1941 1.1464 0.051 Uiso 1 1 d R
H10B H 0.9579 0.2190 1.1556 0.051 Uiso 1 1 d R
H10C H 0.9023 0.1010 1.1095 0.051 Uiso 1 1 d R
C14 C 0.6710(2) -0.2526(2) 0.80700(13) 0.0375(5) Uani 1 1 d .
H14A H 0.7181 -0.2544 0.8509 0.045 Uiso 1 1 d R
H14B H 0.7035 -0.3175 0.7781 0.045 Uiso 1 1 d R
H14C H 0.5868 -0.2739 0.8113 0.045 Uiso 1 1 d R
C11 C 0.9878(2) 0.2777(3) 1.02665(12) 0.0465(7) Uani 1 1 d .
H11A H 0.9972 0.1874 1.0110 0.056 Uiso 1 1 d R
H11B H 1.0589 0.3024 1.0570 0.056 Uiso 1 1 d R
H11C H 0.9791 0.3380 0.9887 0.056 Uiso 1 1 d R

loop_
_atom_site_aniso_label
_atom_site_aniso_U_11
_atom_site_aniso_U_22
_atom_site_aniso_U_33
_atom_site_aniso_U_23
_atom_site_aniso_U_13
_atom_site_aniso_U_12
Sb1 0.01462(7) 0.01955(7) 0.01916(7) 0.00273(4) 0.00325(4) 0.00134(4)
Fe1 0.01776(14) 0.01880(13) 0.01693(12) 0.00120(10) 0.00390(10) 0.00007(10)
C1 0.0170(9) 0.0170(8) 0.0193(8) 0.0041(7) 0.0034(7) 0.0004(7)
C9 0.0514(17) 0.0448(15) 0.0512(16) -0.0139(12) -0.0139(13) -0.0108(13)
O2 0.0199(8) 0.0491(10) 0.0356(8) 0.0025(7) 0.0047(6) 0.0064(7)
N1 0.0245(9) 0.0276(8) 0.0146(7) 0.0017(6) 0.0014(6) -0.0034(7)
C17 0.0224(10) 0.0219(9) 0.0244(9) 0.0038(7) 0.0038(8) 0.0028(8)
O1 0.0325(9) 0.0318(8) 0.0283(8) 0.0024(6) -0.0071(6) -0.0016(7)
C3 0.0280(11) 0.0317(11) 0.0247(10) 0.0015(8) 0.0106(8) 0.0064(9)
C20 0.0219(10) 0.0260(10) 0.0264(10) 0.0020(8) 0.0045(8) 0.0017(8)
N2 0.0229(9) 0.0169(7) 0.0202(7) -0.0011(6) 0.0026(6) 0.0014(6)
O4 0.0433(10) 0.0337(9) 0.0490(10) 0.0152(8) 0.0173(8) -0.0015(8)
C5 0.0170(10) 0.0254(10) 0.0302(10) 0.0040(8) 0.0019(8) -0.0018(8)
C12 0.0208(10) 0.0177(9) 0.0256(9) -0.0018(7) 0.0003(7) -0.0020(7)
C4 0.0181(10) 0.0338(11) 0.0333(11) 0.0062(9) 0.0095(8) 0.0048(8)
C18 0.0238(11) 0.0262(10) 0.0202(9) 0.0013(7) 0.0052(7) -0.0031(8)
C7 0.0303(12) 0.0301(10) 0.0170(8) -0.0027(8) 0.0050(8) -0.0009(9)
O3 0.0763(14) 0.0320(9) 0.0378(9) 0.0052(7) 0.0252(9) 0.0231(9)
C19 0.0389(13) 0.0230(10) 0.0255(10) 0.0052(8) 0.0088(9) 0.0046(9)
C15 0.0353(13) 0.0318(11) 0.0301(11) -0.0108(9) 0.0046(9) -0.0029(9)
C2 0.0210(10) 0.0239(9) 0.0209(9) 0.0022(7) 0.0063(7) 0.0005(8)
C13 0.0265(11) 0.0212(10) 0.0293(10) -0.0075(8) 0.0047(8) 0.0025(8)
C6 0.0172(9) 0.0170(8) 0.0232(9) 0.0041(7) 0.0028(7) 0.0013(7)
C8 0.0260(11) 0.0408(12) 0.0191(9) -0.0013(8) -0.0018(8) -0.0066(9)
C16 0.0279(12) 0.0350(11) 0.0371(12) -0.0112(10) 0.0100(9) 0.0045(9)
C10 0.0344(13) 0.0639(17) 0.0274(11) 0.0109(11) -0.0032(10) -0.0017(12)
C14 0.0444(14) 0.0216(10) 0.0473(14) -0.0019(9) 0.0086(11) 0.0071(9)
C11 0.0275(12) 0.085(2) 0.0268(11) -0.0065(12) 0.0003(9) -0.0184(13)

loop_
_atom_type_symbol
_atom_type_description
_atom_type_scat_dispersion_real
_atom_type_scat_dispersion_imag
_atom_type_scat_source
C C 0.0033 0.0016 'International Tables Vol C Tables 4.2.6.8 and 6.1.1.4'
H H 0.0000 0.0000 'International Tables Vol C Tables 4.2.6.8 and 6.1.1.4'
O O 0.0106 0.0060 'International Tables Vol C Tables 4.2.6.8 and 6.1.1.4'
N N 0.0061 0.0033 'International Tables Vol C Tables 4.2.6.8 and 6.1.1.4'
Sb Sb -0.5866 1.5461 'International Tables Vol C Tables 4.2.6.8 and 6.1.1.4'
Fe Fe 0.3463 0.8444 'International Tables Vol C Tables 4.2.6.8 and 6.1.1.4'

loop_
_exptl_crystal_face_index_h
_exptl_crystal_face_index_k
_exptl_crystal_face_index_l
_exptl_crystal_face_perp_dist
0 0 -1 0.197
0 0 1 0.196
0 1 0 0.199
0 -1 0 0.200
-1 0 0 0.202
1 0 0 0.171
0 -1 -1 0.191
-1 0 1 0.241
1 0 1 0.185
1 0 -1 0.183
-1 0 -1 0.187

loop_
_geom_angle_atom_site_label_1
_geom_angle_atom_site_label_2
_geom_angle_atom_site_label_3
_geom_angle
C1 Sb1 N1 72.99(7)
C1 Sb1 N2 73.02(6)
N1 Sb1 N2 145.77(6)
C1 Sb1 Fe1 104.90(5)
N1 Sb1 Fe1 95.37(4)
N2 Sb1 Fe1 97.03(4)
C17 Fe1 C20 93.82(9)
C17 Fe1 C19 112.51(10)
C20 Fe1 C19 93.35(9)
C17 Fe1 C18 119.72(9)
C20 Fe1 C18 90.94(9)
C19 Fe1 C18 127.13(10)
C17 Fe1 Sb1 92.11(6)
C20 Fe1 Sb1 172.84(7)
C19 Fe1 Sb1 88.08(7)
C18 Fe1 Sb1 82.62(6)
C6 C1 C2 120.06(17)
C6 C1 Sb1 119.95(13)
C2 C1 Sb1 119.85(14)
C8 C9 H9A 109.5
C8 C9 H9B 109.4
H9A C9 H9B 109.5
C8 C9 H9C 109.5
H9A C9 H9C 109.5
H9B C9 H9C 109.5
C7 N1 C8 119.97(17)
C7 N1 Sb1 111.37(13)
C8 N1 Sb1 128.47(13)
O1 C17 Fe1 173.77(18)
C4 C3 C2 119.84(19)
C4 C3 H3 119.9
C2 C3 H3 120.3
O4 C20 Fe1 179.26(19)
C12 N2 C13 120.27(16)
C12 N2 Sb1 111.54(12)
C13 N2 Sb1 127.59(12)
C4 C5 C6 119.62(19)
C4 C5 H5 120.1
C6 C5 H5 120.3
N2 C12 C6 118.96(17)
N2 C12 H12 120.5
C6 C12 H12 120.5
C3 C4 C5 120.64(19)
C3 C4 H4 119.7
C5 C4 H4 119.7
O2 C18 Fe1 179.07(19)
N1 C7 C2 119.59(18)
N1 C7 H7 120.2
C2 C7 H7 120.2
O3 C19 Fe1 175.7(2)
C13 C15 H15A 109.6
C13 C15 H15B 109.4
H15A C15 H15B 109.5
C13 C15 H15C 109.5
H15A C15 H15C 109.5
H15B C15 H15C 109.5
C1 C2 C3 119.87(18)
C1 C2 C7 116.15(17)
C3 C2 C7 123.95(18)
N2 C13 C16 107.80(16)
N2 C13 C15 111.88(17)
C16 C13 C15 109.91(18)
N2 C13 C14 106.80(17)
C16 C13 C14 109.76(19)
C15 C13 C14 110.60(18)
C1 C6 C5 119.92(18)
C1 C6 C12 116.53(17)
C5 C6 C12 123.47(18)
N1 C8 C11 108.61(17)
N1 C8 C10 107.78(18)
C11 C8 C10 110.0(2)
N1 C8 C9 109.87(19)
C11 C8 C9 110.1(2)
C10 C8 C9 110.4(2)
C13 C16 H16A 109.4
C13 C16 H16B 109.5
H16A C16 H16B 109.5
C13 C16 H16C 109.6
H16A C16 H16C 109.5
H16B C16 H16C 109.5
C8 C10 H10A 109.3
C8 C10 H10B 109.6
H10A C10 H10B 109.5
C8 C10 H10C 109.6
H10A C10 H10C 109.5
H10B C10 H10C 109.5
C13 C14 H14A 109.5
C13 C14 H14B 109.5
H14A C14 H14B 109.5
C13 C14 H14C 109.4
H14A C14 H14C 109.5
H14B C14 H14C 109.5
C8 C11 H11A 109.3
C8 C11 H11B 109.3
H11A C11 H11B 109.5
C8 C11 H11C 109.8
H11A C11 H11C 109.5
H11B C11 H11C 109.5

loop_
_geom_bond_atom_site_label_1
_geom_bond_atom_site_label_2
_geom_bond_distance
Sb1 C1 2.0947(19)
Sb1 N1 2.4234(16)
Sb1 N2 2.4238(16)
Sb1 Fe1 2.6015(3)
Fe1 C17 1.765(2)
Fe1 C20 1.768(2)
Fe1 C19 1.782(2)
Fe1 C18 1.791(2)
C1 C6 1.390(3)
C1 C2 1.394(3)
C9 C8 1.532(4)
C9 H9A 0.9600
C9 H9B 0.9600
C9 H9C 0.9600
O2 C18 1.146(3)
N1 C7 1.271(3)
N1 C8 1.499(3)
C17 O1 1.157(3)
C3 C4 1.385(3)
C3 C2 1.397(3)
C3 H3 0.9301
C20 O4 1.142(3)
N2 C12 1.280(3)
N2 C13 1.497(2)
C5 C4 1.388(3)
C5 C6 1.401(3)
C5 H5 0.9300
C12 C6 1.457(3)
C12 H12 0.9300
C4 H4 0.9300
C7 C2 1.454(3)
C7 H7 0.9299
O3 C19 1.149(3)
C15 C13 1.526(3)
C15 H15A 0.9600
C15 H15B 0.9599
C15 H15C 0.9600
C13 C16 1.521(3)
C13 C14 1.528(3)
C8 C11 1.511(3)
C8 C10 1.523(3)
C16 H16A 0.9601
C16 H16B 0.9601
C16 H16C 0.9599
C10 H10A 0.9600
C10 H10B 0.9600
C10 H10C 0.9600
C14 H14A 0.9599
C14 H14B 0.9600
C14 H14C 0.9600
C11 H11A 0.9600
C11 H11B 0.9600
C11 H11C 0.9599
